data_1534817
loop_
_publ_author_name
'Sheldrick, W.S.'
'Haeusler, H.J.'

_publ_section_title
;
 Zur Darstellung und Kristallstruktur von Cs3 Sb5 X9, X = S, Se
;
_journal_name_full 'Zeitschrift fuer Anorganische und Allgemeine Chemie'
_journal_page_first 149
_journal_page_last 156
_journal_volume 561
_journal_year 1988
_chemical_formula_sum 'Cs3 S9 Sb5'
_chemical_name_systematic 'Cs3 (Sb5 S9)'
_space_group_IT_number 12
_symmetry_space_group_name_Hall '-C 2y'
_symmetry_space_group_name_H-M 'C 1 2/m 1'
_cell_angle_alpha 90
_cell_angle_beta 105.05
_cell_angle_gamma 90
_cell_formula_units_Z 4
_cell_length_a 9.302
_cell_length_b 25.06
_cell_length_c 9.333
_cell_volume 2100.974
_citation_journal_id_ASTM ZAACAB
_cod_data_source_file Sheldrick_ZAACAB_1988_361.cif
_cod_data_source_block Cs3S9Sb5
_cod_database_code 1534817

loop_
_symmetry_equiv_pos_as_xyz
x,y,z
-x,y,-z
-x,-y,-z
x,-y,z
x+1/2,y+1/2,z
-x+1/2,y+1/2,-z
-x+1/2,-y+1/2,-z
x+1/2,-y+1/2,z

loop_
_atom_site_label
_atom_site_type_symbol
_atom_site_fract_x
_atom_site_fract_y
_atom_site_fract_z
_atom_site_occupancy
_atom_site_U_iso_or_equiv
Sb1 Sb+3 0.1589 0.1233 0.1603 1 0.0
Sb3 Sb+3 0 0.0768 0.5 1 0.0
S5 S-2 0.2737 0.0725 -0.1884 0.5 0.0
Sb5 Sb+3 -0.0526 0 0.1849 0.5 0.0
S3 S-2 0.1542 0.1601 0.3953 1 0.0
S7 S-2 -0.1823 0.0731 0.2697 0.5 0.0
S1 S-2 0 0.1907 0 1 0.0
Cs1 Cs+1 0.2403 0.2138 -0.2397 1 0.0
Sb2 Sb+3 0.5 0.0764 0 1 0.0
Sb4 Sb+3 0.1843 0 -0.0538 0.5 0.0
S4 S-2 0.3936 0 0.1549 1 0.0
S6 S-2 0.1548 0 0.3954 1 0.0
S2 S-2 0.395 0.1585 0.1546 1 0.0
Cs2 Cs+1 0.5 0.082 0.5 1 0.0
